data_4081218
loop_
_publ_author_name
'Kwan Huang, Enrique'
'Cheung, Wai-Man'
'Chan, Sharon Lai-Fung'
'Sung, Herman H. Y.'
'Williams, Ian D.'
'Leung, Wa-Hung'

_publ_section_title
;
 Synthesis, Structure, and Reactivity of Trigonal Bipyramidal
 Ruthenium(IV) Trialkyl Complexes
;
_journal_issue 16
_journal_name_full Organometallics
_journal_page_first 4483
_journal_paper_doi 10.1021/om400183n
_journal_volume 32
_journal_year 2013
_chemical_formula_moiety 'C30 H48 Cl P Ru Si3'
_chemical_formula_sum 'C30 H48 Cl P Ru Si3'
_chemical_formula_weight 660.44
_chemical_name_systematic
;
 ? 
;
_space_group_IT_number 2
_space_group_name_Hall '-P 1'
_symmetry_cell_setting triclinic
_symmetry_space_group_name_Hall '-P 1'
_symmetry_space_group_name_H-M 'P -1'
_atom_sites_solution_hydrogens geom
_atom_sites_solution_primary direct
_atom_sites_solution_secondary difmap
_audit_creation_date 2011-07-20
_audit_creation_method
;
  Olex2 1.1-beta
  (compiled 2011.02.15 svn.r1672, GUI svn.r3494)
;
_cell_angle_alpha 111.577(3)
_cell_angle_beta 91.174(3)
_cell_angle_gamma 100.128(3)
_cell_formula_units_Z 4
_cell_length_a 11.642(3)
_cell_length_b 16.426(4)
_cell_length_c 20.173(4)
_cell_measurement_reflns_used 3055
_cell_measurement_temperature 298.0
_cell_measurement_theta_max 23.78
_cell_measurement_theta_min 2.39
_cell_volume 3516.2(14)
_computing_cell_refinement 'SAINT v7.34A (Bruker, 200?)'
_computing_data_collection 'SMART v5.625 (Bruker, 2001)'
_computing_data_reduction 'SAINT v7.34A (Bruker, 200?)'
_computing_molecular_graphics
;
O. V. Dolomanov, L. J. Bourhis, R. J. Gildea, J. A. K. Howard and H. Puschmann,
OLEX2: a complete structure solution, refinement and analysis program.
J. Appl. Cryst. (2009). 42, 339-341.
;
_computing_publication_material
;
O. V. Dolomanov, L. J. Bourhis, R. J. Gildea, J. A. K. Howard and H. Puschmann,
OLEX2: a complete structure solution, refinement and analysis program.
J. Appl. Cryst. (2009). 42, 339-341.
;
_computing_structure_refinement 'SHELXL-97 (Sheldrick, 1997)'
_computing_structure_solution 'smtbx-flip (Bourhis, 2008)'
_diffrn_ambient_temperature 298.0
_diffrn_detector_area_resol_mean 8
_diffrn_measured_fraction_theta_full 0.984
_diffrn_measured_fraction_theta_max 0.977
_diffrn_measurement_device_type 'Bruker SMART APEX CCD area detector'
_diffrn_measurement_method '\w and \f scans'
_diffrn_radiation_monochromator graphite
_diffrn_radiation_type MoK\a
_diffrn_radiation_wavelength 0.71073
_diffrn_reflns_av_R_equivalents 0.0363
_diffrn_reflns_av_unetI/netI 0.0967
_diffrn_reflns_limit_h_max 14
_diffrn_reflns_limit_h_min -14
_diffrn_reflns_limit_k_max 20
_diffrn_reflns_limit_k_min -20
_diffrn_reflns_limit_l_max 17
_diffrn_reflns_limit_l_min -24
_diffrn_reflns_number 19424
_diffrn_reflns_theta_full 25.00
_diffrn_reflns_theta_max 26.00
_diffrn_reflns_theta_min 1.09
_diffrn_source 'sealed tube'
_diffrn_source_current 30.0
_diffrn_source_power 1.5
_diffrn_source_target Mo
_diffrn_source_voltage 50.0
_exptl_absorpt_coefficient_mu 0.686
_exptl_absorpt_correction_T_max 1
_exptl_absorpt_correction_T_min 0.890406
_exptl_absorpt_correction_type multi-scan
_exptl_absorpt_process_details
;
 SADABS v.2.03 (Bruker,200?) was used for absorption correction.
 R(int) was 0.0354 before and 0.0246 after correction.
 The Ratio of minimum to maximum transmission is 0.890406.
 The \l/2 correction factor is 0.0015
;
_exptl_crystal_colour red
_exptl_crystal_density_diffrn 1.248
_exptl_crystal_density_method 'not measured'
_exptl_crystal_description plate
_exptl_crystal_F_000 1384
_exptl_crystal_size_max 0.35
_exptl_crystal_size_mid 0.24
_exptl_crystal_size_min 0.07
_refine_diff_density_max 1.055
_refine_diff_density_min -0.546
_refine_diff_density_rms 0.083
_refine_ls_extinction_method none
_refine_ls_goodness_of_fit_ref 1.030
_refine_ls_hydrogen_treatment constr
_refine_ls_matrix_type full
_refine_ls_number_parameters 667
_refine_ls_number_reflns 13509
_refine_ls_number_restraints 0
_refine_ls_restrained_S_all 1.030
_refine_ls_R_factor_all 0.1153
_refine_ls_R_factor_gt 0.0519
_refine_ls_shift/su_max 0.001
_refine_ls_shift/su_mean 0.000
_refine_ls_structure_factor_coef Fsqd
_refine_ls_weighting_details 'calc w=1/[\s^2^(Fo^2^)+(0.0197P)^2^+0.0000P] where P=(Fo^2^+2Fc^2^)/3'
_refine_ls_weighting_scheme calc
_refine_ls_wR_factor_gt 0.0887
_refine_ls_wR_factor_ref 0.0968
_reflns_number_gt 7460
_reflns_number_total 13509
_reflns_threshold_expression >2sigma(I)
_cod_data_source_file om400183n_si_002.cif
_cod_data_source_block erq32
_cod_depositor_comments
;
The following automatic conversions were performed:

'_symmetry_cell_setting' value 'Triclinic' changed to 'triclinic'
according to /home/saulius/struct/CIF-dictionaries/cif_core.dic
dictionary named 'cif_core.dic' version 2.4.2 from
2011-04-26.

'_diffrn_source_target' value 'MO' changed to 'Mo'
according to /home/saulius/struct/CIF-dictionaries/cif_core.dic
dictionary named 'cif_core.dic' version 2.4.2 from 2011-04-26.

Automatic conversion script
Id: cif_fix_values 1891 2012-01-12 08:04:46Z andrius 
;
_cod_original_cell_volume 3516.0(13)
_cod_original_sg_symbol_H-M P-1
_cod_database_code 4081218

loop_
_space_group_symop_id
_space_group_symop_operation_xyz
1 'x, y, z'
2 '-x, -y, -z'

loop_
_atom_site_label
_atom_site_type_symbol
_atom_site_fract_x
_atom_site_fract_y
_atom_site_fract_z
_atom_site_U_iso_or_equiv
_atom_site_adp_type
_atom_site_occupancy
_atom_site_symmetry_multiplicity
_atom_site_calc_flag
_atom_site_refinement_flags
Ru1 Ru 0.96243(3) 0.25909(3) 0.69108(2) 0.03821(11) Uani 1 1 d .
Cl1 Cl 0.96124(10) 0.21808(9) 0.79422(7) 0.0537(3) Uani 1 1 d .
P1 P 0.96228(10) 0.30024(9) 0.59532(7) 0.0421(3) Uani 1 1 d .
Si1 Si 0.71700(11) 0.09882(10) 0.66488(8) 0.0518(4) Uani 1 1 d .
Si2 Si 1.20952(12) 0.17026(11) 0.68426(10) 0.0650(5) Uani 1 1 d .
Si3 Si 0.96663(12) 0.45021(11) 0.83685(8) 0.0576(4) Uani 1 1 d .
C1 C 0.8547(3) 0.1427(3) 0.6302(2) 0.0401(11) Uani 1 1 d .
H1A H 0.8308 0.1484 0.5860 0.048 Uiso 1 1 calc R
H1B H 0.9015 0.0967 0.6177 0.048 Uiso 1 1 calc R
C2 C 1.1389(3) 0.2668(3) 0.6901(3) 0.0481(13) Uani 1 1 d .
H2A H 1.1619 0.2833 0.6501 0.058 Uiso 1 1 calc R
H2B H 1.1749 0.3165 0.7332 0.058 Uiso 1 1 calc R
C3 C 0.8955(4) 0.3678(3) 0.7467(2) 0.0431(12) Uani 1 1 d .
H3A H 0.8920 0.4011 0.7160 0.052 Uiso 1 1 calc R
H3B H 0.8152 0.3462 0.7533 0.052 Uiso 1 1 calc R
C4 C 0.6420(4) 0.1856(4) 0.7231(3) 0.0673(16) Uani 1 1 d .
H4A H 0.6259 0.2231 0.6985 0.101 Uiso 1 1 calc R
H4B H 0.6915 0.2211 0.7664 0.101 Uiso 1 1 calc R
H4C H 0.5698 0.1577 0.7345 0.101 Uiso 1 1 calc R
C5 C 0.6147(4) 0.0296(4) 0.5832(3) 0.0832(19) Uani 1 1 d .
H5A H 0.6508 -0.0168 0.5522 0.125 Uiso 1 1 calc R
H5B H 0.5972 0.0666 0.5586 0.125 Uiso 1 1 calc R
H5C H 0.5435 0.0033 0.5970 0.125 Uiso 1 1 calc R
C6 C 0.7487(4) 0.0275(4) 0.7134(3) 0.0747(17) Uani 1 1 d .
H6A H 0.6784 -0.0136 0.7124 0.112 Uiso 1 1 calc R
H6B H 0.7770 0.0644 0.7622 0.112 Uiso 1 1 calc R
H6C H 0.8072 -0.0052 0.6907 0.112 Uiso 1 1 calc R
C7 C 1.2629(5) 0.1816(5) 0.7757(3) 0.100(2) Uani 1 1 d .
H7A H 1.3221 0.1466 0.7721 0.150 Uiso 1 1 calc R
H7B H 1.1987 0.1609 0.7983 0.150 Uiso 1 1 calc R
H7C H 1.2954 0.2432 0.8037 0.150 Uiso 1 1 calc R
C8 C 1.3394(4) 0.1800(4) 0.6330(3) 0.093(2) Uani 1 1 d .
H8A H 1.3694 0.1258 0.6192 0.139 Uiso 1 1 calc R
H8B H 1.3990 0.2292 0.6625 0.139 Uiso 1 1 calc R
H8C H 1.3166 0.1898 0.5910 0.139 Uiso 1 1 calc R
C9 C 1.1206(5) 0.0569(4) 0.6388(4) 0.111(3) Uani 1 1 d .
H9A H 1.0925 0.0495 0.5915 0.166 Uiso 1 1 calc R
H9B H 1.0552 0.0488 0.6655 0.166 Uiso 1 1 calc R
H9C H 1.1678 0.0135 0.6359 0.166 Uiso 1 1 calc R
C10 C 0.8858(5) 0.4273(4) 0.9093(3) 0.090(2) Uani 1 1 d .
H10A H 0.8030 0.4178 0.8974 0.135 Uiso 1 1 calc R
H10B H 0.9084 0.4773 0.9538 0.135 Uiso 1 1 calc R
H10C H 0.9046 0.3749 0.9140 0.135 Uiso 1 1 calc R
C11 C 1.1257(4) 0.4554(4) 0.8564(3) 0.0775(18) Uani 1 1 d .
H11A H 1.1374 0.3978 0.8536 0.116 Uiso 1 1 calc R
H11B H 1.1521 0.4987 0.9036 0.116 Uiso 1 1 calc R
H11C H 1.1693 0.4722 0.8220 0.116 Uiso 1 1 calc R
C12 C 0.9501(4) 0.5626(4) 0.8400(3) 0.0864(19) Uani 1 1 d .
H12A H 0.9884 0.5743 0.8019 0.130 Uiso 1 1 calc R
H12B H 0.9850 0.6073 0.8851 0.130 Uiso 1 1 calc R
H12C H 0.8684 0.5638 0.8347 0.130 Uiso 1 1 calc R
C21 C 0.8243(4) 0.2652(3) 0.5388(3) 0.0493(13) Uani 1 1 d .
C22 C 0.7216(4) 0.2769(4) 0.5687(3) 0.0631(16) Uani 1 1 d .
H22 H 0.7237 0.3028 0.6183 0.076 Uiso 1 1 calc R
C23 C 0.6145(4) 0.2522(4) 0.5288(4) 0.081(2) Uani 1 1 d .
H23 H 0.5460 0.2611 0.5509 0.097 Uiso 1 1 calc R
C24 C 0.6120(6) 0.2150(5) 0.4570(4) 0.091(2) Uani 1 1 d .
H24 H 0.5407 0.1977 0.4292 0.109 Uiso 1 1 calc R
C25 C 0.7114(6) 0.2023(5) 0.4247(4) 0.107(3) Uani 1 1 d .
H25 H 0.7077 0.1766 0.3750 0.128 Uiso 1 1 calc R
C26 C 0.8184(5) 0.2272(4) 0.4646(3) 0.0806(19) Uani 1 1 d .
H26 H 0.8864 0.2184 0.4419 0.097 Uiso 1 1 calc R
C31 C 1.0690(4) 0.2597(4) 0.5314(3) 0.0460(12) Uani 1 1 d .
C32 C 1.0680(4) 0.1690(4) 0.5041(3) 0.0659(16) Uani 1 1 d .
H32 H 1.0117 0.1308 0.5166 0.079 Uiso 1 1 calc R
C33 C 1.1493(5) 0.1342(4) 0.4585(3) 0.0728(17) Uani 1 1 d .
H33 H 1.1470 0.0730 0.4402 0.087 Uiso 1 1 calc R
C34 C 1.2336(5) 0.1903(4) 0.4403(3) 0.0694(17) Uani 1 1 d .
H34 H 1.2882 0.1670 0.4094 0.083 Uiso 1 1 calc R
C35 C 1.2369(4) 0.2791(4) 0.4676(3) 0.0645(16) Uani 1 1 d .
H35 H 1.2943 0.3170 0.4555 0.077 Uiso 1 1 calc R
C36 C 1.1556(4) 0.3146(4) 0.5135(3) 0.0579(14) Uani 1 1 d .
H36 H 1.1597 0.3760 0.5322 0.069 Uiso 1 1 calc R
C41 C 0.9975(4) 0.4212(3) 0.6164(3) 0.0480(13) Uani 1 1 d .
C42 C 1.0900(4) 0.4718(3) 0.6665(3) 0.0572(14) Uani 1 1 d .
H42 H 1.1303 0.4447 0.6901 0.069 Uiso 1 1 calc R
C43 C 1.1234(4) 0.5614(4) 0.6820(3) 0.0746(18) Uani 1 1 d .
H43 H 1.1872 0.5940 0.7154 0.090 Uiso 1 1 calc R
C44 C 1.0658(6) 0.6036(4) 0.6501(4) 0.085(2) Uani 1 1 d .
H44 H 1.0889 0.6647 0.6617 0.102 Uiso 1 1 calc R
C45 C 0.9723(6) 0.5550(5) 0.6001(4) 0.091(2) Uani 1 1 d .
H45 H 0.9317 0.5835 0.5780 0.109 Uiso 1 1 calc R
C46 C 0.9387(4) 0.4642(4) 0.5827(3) 0.0681(16) Uani 1 1 d .
H46 H 0.8764 0.4316 0.5483 0.082 Uiso 1 1 calc R
Ru1A Ru 0.41857(3) 0.25932(3) 0.19231(2) 0.03810(11) Uani 1 1 d .
Cl1A Cl 0.40750(9) 0.21099(8) 0.29234(7) 0.0495(3) Uani 1 1 d .
P1A P 0.43198(10) 0.30504(9) 0.09885(7) 0.0420(3) Uani 1 1 d .
Si1A Si 0.12798(11) 0.16567(11) 0.18067(9) 0.0604(4) Uani 1 1 d .
Si2A Si 0.51169(12) 0.44809(11) 0.34124(8) 0.0578(4) Uani 1 1 d .
Si3A Si 0.59505(12) 0.10517(10) 0.15782(9) 0.0594(4) Uani 1 1 d .
C1A C 0.2460(3) 0.2651(3) 0.1904(3) 0.0469(13) Uani 1 1 d .
H1AA H 0.2361 0.3130 0.2344 0.056 Uiso 1 1 calc R
H1AB H 0.2289 0.2838 0.1516 0.056 Uiso 1 1 calc R
C2A C 0.5399(3) 0.3686(3) 0.2506(2) 0.0414(12) Uani 1 1 d .
H2AA H 0.6106 0.3480 0.2575 0.050 Uiso 1 1 calc R
H2AB H 0.5578 0.4035 0.2211 0.050 Uiso 1 1 calc R
C3A C 0.4683(3) 0.1451(3) 0.1293(3) 0.0459(12) Uani 1 1 d .
H3AA H 0.4004 0.0973 0.1191 0.055 Uiso 1 1 calc R
H3AB H 0.4847 0.1511 0.0842 0.055 Uiso 1 1 calc R
C4A C 0.1614(4) 0.0529(4) 0.1339(3) 0.0839(19) Uani 1 1 d .
H4AA H 0.1863 0.0478 0.0877 0.126 Uiso 1 1 calc R
H4AB H 0.0925 0.0083 0.1282 0.126 Uiso 1 1 calc R
H4AC H 0.2228 0.0443 0.1617 0.126 Uiso 1 1 calc R
C5A C 0.0008(4) 0.1745(4) 0.1273(3) 0.090(2) Uani 1 1 d .
H5AA H -0.0268 0.2280 0.1535 0.135 Uiso 1 1 calc R
H5AB H -0.0611 0.1236 0.1183 0.135 Uiso 1 1 calc R
H5AC H 0.0250 0.1763 0.0825 0.135 Uiso 1 1 calc R
C6A C 0.0823(4) 0.1729(4) 0.2693(3) 0.095(2) Uani 1 1 d .
H6AA H 0.1452 0.1651 0.2965 0.143 Uiso 1 1 calc R
H6AB H 0.0149 0.1270 0.2634 0.143 Uiso 1 1 calc R
H6AC H 0.0631 0.2303 0.2941 0.143 Uiso 1 1 calc R
C7A C 0.3557(4) 0.4510(4) 0.3592(3) 0.0783(18) Uani 1 1 d .
H7AA H 0.3188 0.4692 0.3254 0.117 Uiso 1 1 calc R
H7AB H 0.3525 0.4927 0.4069 0.117 Uiso 1 1 calc R
H7AC H 0.3155 0.3926 0.3546 0.117 Uiso 1 1 calc R
C8A C 0.5821(5) 0.5615(4) 0.3465(3) 0.087(2) Uani 1 1 d .
H8AA H 0.6613 0.5614 0.3343 0.131 Uiso 1 1 calc R
H8AB H 0.5819 0.6040 0.3943 0.131 Uiso 1 1 calc R
H8AC H 0.5392 0.5776 0.3136 0.131 Uiso 1 1 calc R
C9A C 0.5850(5) 0.4231(4) 0.4124(3) 0.088(2) Uani 1 1 d .
H9AA H 0.5397 0.3707 0.4165 0.132 Uiso 1 1 calc R
H9AB H 0.5913 0.4728 0.4572 0.132 Uiso 1 1 calc R
H9AC H 0.6619 0.4130 0.4001 0.132 Uiso 1 1 calc R
C10A C 0.7113(4) 0.1926(3) 0.2209(3) 0.0677(16) Uani 1 1 d .
H10D H 0.7458 0.2326 0.1987 0.102 Uiso 1 1 calc R
H10E H 0.7704 0.1653 0.2333 0.102 Uiso 1 1 calc R
H10F H 0.6780 0.2254 0.2634 0.102 Uiso 1 1 calc R
C11A C 0.5430(5) 0.0218(5) 0.1998(5) 0.126(3) Uani 1 1 d .
H11D H 0.5245 0.0525 0.2477 0.189 Uiso 1 1 calc R
H11E H 0.6035 -0.0106 0.2011 0.189 Uiso 1 1 calc R
H11F H 0.4742 -0.0192 0.1720 0.189 Uiso 1 1 calc R
C12A C 0.6603(5) 0.0494(4) 0.0737(3) 0.104(2) Uani 1 1 d .
H12D H 0.6097 -0.0066 0.0461 0.156 Uiso 1 1 calc R
H12E H 0.7355 0.0390 0.0850 0.156 Uiso 1 1 calc R
H12F H 0.6693 0.0869 0.0465 0.156 Uiso 1 1 calc R
C21A C 0.3013(4) 0.2637(3) 0.0342(3) 0.0463(12) Uani 1 1 d .
C22A C 0.2572(4) 0.1737(4) 0.0069(3) 0.0660(16) Uani 1 1 d .
H22A H 0.2955 0.1367 0.0209 0.079 Uiso 1 1 calc R
C23A C 0.1571(5) 0.1357(4) -0.0412(3) 0.0751(18) Uani 1 1 d .
H23A H 0.1287 0.0743 -0.0597 0.090 Uiso 1 1 calc R
C24A C 0.1010(5) 0.1930(5) -0.0605(3) 0.0781(19) Uani 1 1 d .
H24A H 0.0335 0.1699 -0.0920 0.094 Uiso 1 1 calc R
C25A C 0.1436(5) 0.2811(5) -0.0339(3) 0.0731(18) Uani 1 1 d .
H25A H 0.1052 0.3184 -0.0475 0.088 Uiso 1 1 calc R
C26A C 0.2438(4) 0.3176(4) 0.0133(3) 0.0606(15) Uani 1 1 d .
H26A H 0.2723 0.3789 0.0310 0.073 Uiso 1 1 calc R
C31A C 0.5515(4) 0.2758(3) 0.0425(3) 0.0478(13) Uani 1 1 d .
C32A C 0.6633(4) 0.2894(4) 0.0744(3) 0.0678(16) Uani 1 1 d .
H32A H 0.6763 0.3136 0.1241 0.081 Uiso 1 1 calc R
C33A C 0.7564(5) 0.2680(5) 0.0342(4) 0.082(2) Uani 1 1 d .
H33A H 0.8306 0.2774 0.0569 0.099 Uiso 1 1 calc R
C34A C 0.7394(6) 0.2333(5) -0.0380(4) 0.089(2) Uani 1 1 d .
H34A H 0.8022 0.2203 -0.0652 0.107 Uiso 1 1 calc R
C35A C 0.6290(7) 0.2173(5) -0.0710(3) 0.095(2) Uani 1 1 d .
H35A H 0.6172 0.1919 -0.1207 0.114 Uiso 1 1 calc R
C36A C 0.5351(5) 0.2383(4) -0.0318(3) 0.0722(17) Uani 1 1 d .
H36A H 0.4609 0.2275 -0.0551 0.087 Uiso 1 1 calc R
C41A C 0.4543(4) 0.4256(3) 0.1212(3) 0.0477(13) Uani 1 1 d .
C42A C 0.3913(4) 0.4757(4) 0.1735(3) 0.0555(14) Uani 1 1 d .
H42A H 0.3420 0.4476 0.1977 0.067 Uiso 1 1 calc R
C43A C 0.4000(4) 0.5649(4) 0.1901(3) 0.0668(16) Uani 1 1 d .
H43A H 0.3551 0.5965 0.2243 0.080 Uiso 1 1 calc R
C44A C 0.4741(5) 0.6079(4) 0.1570(4) 0.0771(18) Uani 1 1 d .
H44A H 0.4808 0.6690 0.1692 0.092 Uiso 1 1 calc R
C45A C 0.5388(5) 0.5619(4) 0.1060(4) 0.087(2) Uani 1 1 d .
H45A H 0.5888 0.5914 0.0830 0.104 Uiso 1 1 calc R
C46A C 0.5297(5) 0.4708(4) 0.0884(3) 0.0706(16) Uani 1 1 d .
H46A H 0.5750 0.4398 0.0542 0.085 Uiso 1 1 calc R

loop_
_atom_site_aniso_label
_atom_site_aniso_U_11
_atom_site_aniso_U_22
_atom_site_aniso_U_33
_atom_site_aniso_U_23
_atom_site_aniso_U_13
_atom_site_aniso_U_12
Ru1 0.0348(2) 0.0409(3) 0.0386(3) 0.0148(2) 0.00052(18) 0.00764(18)
Cl1 0.0579(8) 0.0662(10) 0.0435(8) 0.0297(7) -0.0051(6) 0.0104(6)
P1 0.0409(7) 0.0431(9) 0.0427(8) 0.0174(7) 0.0038(6) 0.0064(6)
Si1 0.0472(8) 0.0486(10) 0.0557(10) 0.0177(8) 0.0082(7) 0.0037(7)
Si2 0.0474(9) 0.0611(12) 0.0888(13) 0.0283(10) 0.0008(8) 0.0174(8)
Si3 0.0527(9) 0.0549(11) 0.0501(10) 0.0044(8) -0.0026(7) 0.0069(7)
C1 0.045(3) 0.032(3) 0.041(3) 0.013(2) 0.002(2) 0.006(2)
C2 0.037(3) 0.050(3) 0.053(3) 0.015(3) -0.001(2) 0.005(2)
C3 0.049(3) 0.043(3) 0.037(3) 0.014(2) 0.009(2) 0.011(2)
C4 0.055(3) 0.075(4) 0.071(4) 0.026(3) 0.014(3) 0.012(3)
C5 0.061(4) 0.076(5) 0.085(5) 0.009(4) -0.003(3) -0.006(3)
C6 0.091(4) 0.066(4) 0.078(5) 0.041(4) 0.022(3) 0.012(3)
C7 0.089(4) 0.134(7) 0.110(6) 0.076(5) 0.002(4) 0.042(4)
C8 0.065(4) 0.122(6) 0.094(5) 0.032(5) 0.014(4) 0.042(4)
C9 0.086(4) 0.060(5) 0.184(8) 0.038(5) -0.003(5) 0.029(4)
C10 0.093(4) 0.115(6) 0.043(4) 0.008(4) 0.003(3) 0.016(4)
C11 0.071(4) 0.075(5) 0.066(4) 0.007(3) -0.014(3) 0.010(3)
C12 0.079(4) 0.060(4) 0.099(5) 0.005(4) 0.008(4) 0.012(3)
C21 0.046(3) 0.062(4) 0.047(3) 0.031(3) -0.001(3) 0.005(3)
C22 0.046(3) 0.089(5) 0.055(4) 0.029(3) -0.008(3) 0.010(3)
C23 0.047(3) 0.114(6) 0.087(5) 0.045(5) -0.010(3) 0.014(3)
C24 0.070(5) 0.104(6) 0.097(6) 0.047(5) -0.034(4) -0.003(4)
C25 0.090(5) 0.152(8) 0.071(5) 0.045(5) -0.019(4) 0.002(5)
C26 0.064(4) 0.119(6) 0.058(4) 0.039(4) -0.007(3) 0.005(3)
C31 0.046(3) 0.051(4) 0.044(3) 0.020(3) 0.005(2) 0.011(3)
C32 0.060(3) 0.071(5) 0.066(4) 0.025(3) 0.022(3) 0.011(3)
C33 0.083(4) 0.060(4) 0.068(4) 0.011(3) 0.030(3) 0.021(3)
C34 0.063(4) 0.087(5) 0.052(4) 0.017(4) 0.025(3) 0.018(4)
C35 0.062(4) 0.077(5) 0.054(4) 0.027(3) 0.021(3) 0.006(3)
C36 0.060(3) 0.062(4) 0.054(4) 0.027(3) 0.004(3) 0.007(3)
C41 0.049(3) 0.047(3) 0.052(3) 0.024(3) 0.012(3) 0.010(2)
C42 0.051(3) 0.045(4) 0.076(4) 0.025(3) -0.002(3) 0.005(3)
C43 0.060(4) 0.058(4) 0.103(5) 0.032(4) -0.001(3) -0.003(3)
C44 0.089(5) 0.044(4) 0.125(6) 0.036(4) 0.023(4) 0.009(4)
C45 0.101(5) 0.068(5) 0.128(7) 0.065(5) 0.006(5) 0.018(4)
C46 0.073(4) 0.067(5) 0.075(4) 0.039(4) -0.002(3) 0.013(3)
Ru1A 0.0339(2) 0.0386(3) 0.0404(3) 0.0135(2) 0.00075(18) 0.00719(17)
Cl1A 0.0506(7) 0.0598(9) 0.0478(8) 0.0327(7) 0.0064(6) 0.0079(6)
P1A 0.0446(7) 0.0416(9) 0.0382(8) 0.0129(7) 0.0009(6) 0.0092(6)
Si1A 0.0405(8) 0.0656(12) 0.0771(12) 0.0336(10) 0.0003(8) 0.0016(7)
Si2A 0.0583(9) 0.0583(11) 0.0445(10) 0.0045(8) 0.0011(7) 0.0131(8)
Si3A 0.0501(9) 0.0454(10) 0.0791(12) 0.0169(9) -0.0013(8) 0.0158(7)
C1A 0.038(3) 0.051(3) 0.056(3) 0.021(3) 0.014(2) 0.019(2)
C2A 0.040(3) 0.040(3) 0.038(3) 0.010(2) -0.003(2) 0.005(2)
C3A 0.046(3) 0.031(3) 0.052(3) 0.008(2) -0.002(2) 0.004(2)
C4A 0.061(4) 0.065(5) 0.112(5) 0.029(4) 0.000(3) -0.013(3)
C5A 0.045(3) 0.112(6) 0.115(6) 0.049(5) -0.010(3) 0.008(3)
C6A 0.069(4) 0.125(6) 0.109(6) 0.068(5) 0.024(4) 0.009(4)
C7A 0.083(4) 0.074(5) 0.056(4) -0.001(3) 0.016(3) 0.014(3)
C8A 0.081(4) 0.056(4) 0.094(5) -0.003(4) -0.012(4) 0.005(3)
C9A 0.106(5) 0.114(6) 0.040(4) 0.019(4) -0.005(3) 0.032(4)
C10A 0.050(3) 0.078(4) 0.070(4) 0.016(3) -0.003(3) 0.024(3)
C11A 0.109(5) 0.093(6) 0.214(9) 0.097(6) 0.008(5) 0.029(4)
C12A 0.076(4) 0.083(5) 0.115(6) -0.016(4) -0.007(4) 0.039(4)
C21A 0.047(3) 0.049(4) 0.043(3) 0.016(3) 0.000(2) 0.012(2)
C22A 0.069(4) 0.064(4) 0.060(4) 0.017(3) -0.026(3) 0.017(3)
C23A 0.082(4) 0.059(4) 0.069(4) 0.013(3) -0.031(3) 0.007(3)
C24A 0.071(4) 0.097(6) 0.061(4) 0.026(4) -0.023(3) 0.017(4)
C25A 0.073(4) 0.087(5) 0.070(4) 0.041(4) -0.018(3) 0.020(4)
C26A 0.068(3) 0.060(4) 0.059(4) 0.026(3) -0.001(3) 0.020(3)
C31A 0.052(3) 0.044(3) 0.046(3) 0.013(3) 0.009(3) 0.015(2)
C32A 0.048(3) 0.094(5) 0.060(4) 0.027(4) 0.008(3) 0.016(3)
C33A 0.054(4) 0.110(6) 0.083(5) 0.035(4) 0.019(4) 0.015(3)
C34A 0.078(5) 0.099(6) 0.098(6) 0.036(5) 0.048(4) 0.033(4)
C35A 0.115(6) 0.122(7) 0.045(4) 0.023(4) 0.037(4) 0.030(5)
C36A 0.079(4) 0.082(5) 0.050(4) 0.016(3) 0.012(3) 0.022(3)
C41A 0.050(3) 0.049(4) 0.045(3) 0.020(3) -0.003(2) 0.007(3)
C42A 0.057(3) 0.048(4) 0.066(4) 0.026(3) 0.008(3) 0.011(3)
C43A 0.064(4) 0.052(4) 0.090(5) 0.028(4) 0.015(3) 0.021(3)
C44A 0.089(5) 0.043(4) 0.100(5) 0.027(4) 0.005(4) 0.017(3)
C45A 0.106(5) 0.053(5) 0.105(6) 0.040(4) 0.026(4) 0.001(4)
C46A 0.077(4) 0.067(5) 0.070(4) 0.030(4) 0.019(3) 0.012(3)

loop_
_atom_type_symbol
_atom_type_description
_atom_type_scat_dispersion_real
_atom_type_scat_dispersion_imag
_atom_type_scat_source
C C 0.0033 0.0016 'International Tables Vol C Tables 4.2.6.8 and 6.1.1.4'
H H 0.0000 0.0000 'International Tables Vol C Tables 4.2.6.8 and 6.1.1.4'
Cl Cl 0.1484 0.1585 'International Tables Vol C Tables 4.2.6.8 and 6.1.1.4'
P P 0.1023 0.0942 'International Tables Vol C Tables 4.2.6.8 and 6.1.1.4'
Ru Ru -1.2594 0.8363 'International Tables Vol C Tables 4.2.6.8 and 6.1.1.4'
Si Si 0.0817 0.0704 'International Tables Vol C Tables 4.2.6.8 and 6.1.1.4'

loop_
_geom_angle_atom_site_label_1
_geom_angle_atom_site_label_2
_geom_angle_atom_site_label_3
_geom_angle
P1 Ru1 Cl1 178.85(5)
C1 Ru1 Cl1 92.22(12)
C1 Ru1 P1 88.43(13)
C1 Ru1 C2 118.70(18)
C1 Ru1 C3 120.41(17)
C2 Ru1 Cl1 91.19(13)
C2 Ru1 P1 89.33(13)
C3 Ru1 Cl1 89.99(13)
C3 Ru1 P1 88.86(13)
C3 Ru1 C2 120.78(18)
C21 P1 Ru1 116.02(16)
C21 P1 C31 103.3(2)
C21 P1 C41 102.7(2)
C31 P1 Ru1 115.37(15)
C31 P1 C41 102.0(2)
C41 P1 Ru1 115.48(17)
C4 Si1 C1 115.0(2)
C4 Si1 C5 107.5(2)
C4 Si1 C6 108.9(2)
C5 Si1 C1 105.2(2)
C6 Si1 C1 110.6(2)
C6 Si1 C5 109.5(3)
C7 Si2 C2 110.0(3)
C8 Si2 C2 105.5(2)
C8 Si2 C7 108.2(2)
C9 Si2 C2 117.3(2)
C9 Si2 C7 108.0(3)
C9 Si2 C8 107.6(3)
C10 Si3 C3 109.6(2)
C11 Si3 C3 116.7(2)
C11 Si3 C10 108.3(3)
C11 Si3 C12 107.4(2)
C12 Si3 C3 106.0(2)
C12 Si3 C10 108.4(3)
Si1 C1 Ru1 121.0(2)
Si2 C2 Ru1 122.3(2)
Si3 C3 Ru1 121.5(2)
C22 C21 P1 120.4(4)
C22 C21 C26 117.1(5)
C26 C21 P1 122.6(4)
C21 C22 C23 123.1(6)
C24 C23 C22 118.2(6)
C23 C24 C25 121.1(6)
C24 C25 C26 120.7(7)
C25 C26 C21 119.9(6)
C32 C31 P1 117.8(4)
C36 C31 P1 124.0(4)
C36 C31 C32 118.0(5)
C33 C32 C31 121.0(5)
C34 C33 C32 119.9(6)
C35 C34 C33 119.7(5)
C34 C35 C36 120.8(5)
C31 C36 C35 120.6(5)
C42 C41 P1 118.3(4)
C42 C41 C46 117.9(5)
C46 C41 P1 123.8(4)
C43 C42 C41 120.8(5)
C44 C43 C42 121.4(6)
C43 C44 C45 119.2(6)
C44 C45 C46 120.2(6)
C45 C46 C41 120.4(6)
P1A Ru1A Cl1A 179.12(4)
C1A Ru1A Cl1A 91.98(13)
C1A Ru1A P1A 88.87(13)
C1A Ru1A C3A 119.03(18)
C2A Ru1A Cl1A 90.47(13)
C2A Ru1A P1A 88.93(13)
C2A Ru1A C1A 120.27(18)
C2A Ru1A C3A 120.55(17)
C3A Ru1A Cl1A 91.37(14)
C3A Ru1A P1A 88.39(14)
C21A P1A Ru1A 115.01(16)
C31A P1A Ru1A 116.64(16)
C31A P1A C21A 103.4(2)
C41A P1A Ru1A 116.39(17)
C41A P1A C21A 101.7(2)
C41A P1A C31A 101.4(2)
C4A Si1A C1A 117.4(2)
C4A Si1A C5A 107.1(3)
C5A Si1A C1A 105.6(2)
C6A Si1A C1A 110.0(3)
C6A Si1A C4A 108.0(3)
C6A Si1A C5A 108.3(3)
C7A Si2A C2A 117.1(2)
C8A Si2A C2A 105.5(2)
C8A Si2A C7A 107.2(3)
C9A Si2A C2A 109.1(2)
C9A Si2A C7A 108.7(2)
C9A Si2A C8A 109.0(3)
C3A Si3A C11A 110.8(2)
C10A Si3A C3A 116.0(2)
C10A Si3A C11A 107.5(3)
C10A Si3A C12A 108.1(2)
C12A Si3A C3A 104.9(2)
C12A Si3A C11A 109.4(3)
Si1A C1A Ru1A 122.1(2)
Si2A C2A Ru1A 121.4(2)
Si3A C3A Ru1A 122.1(2)
C22A C21A P1A 117.7(4)
C22A C21A C26A 118.2(5)
C26A C21A P1A 124.0(4)
C21A C22A C23A 122.3(5)
C24A C23A C22A 117.5(6)
C25A C24A C23A 120.6(5)
C24A C25A C26A 121.1(5)
C21A C26A C25A 120.3(5)
C32A C31A P1A 119.4(4)
C32A C31A C36A 117.7(5)
C36A C31A P1A 122.9(4)
C31A C32A C33A 121.6(6)
C34A C33A C32A 120.1(6)
C33A C34A C35A 119.6(6)
C34A C35A C36A 121.2(6)
C35A C36A C31A 119.9(5)
C42A C41A P1A 118.8(4)
C46A C41A P1A 123.9(4)
C46A C41A C42A 117.2(5)
C43A C42A C41A 121.6(5)
C44A C43A C42A 120.2(6)
C43A C44A C45A 120.3(6)
C44A C45A C46A 119.7(6)
C41A C46A C45A 120.9(6)

loop_
_geom_bond_atom_site_label_1
_geom_bond_atom_site_label_2
_geom_bond_distance
Ru1 Cl1 2.4109(13)
Ru1 P1 2.2692(14)
Ru1 C1 2.026(4)
Ru1 C2 2.037(4)
Ru1 C3 2.026(4)
P1 C21 1.824(5)
P1 C31 1.836(5)
P1 C41 1.838(5)
Si1 C1 1.894(4)
Si1 C4 1.850(5)
Si1 C5 1.869(5)
Si1 C6 1.857(5)
Si2 C2 1.879(4)
Si2 C7 1.866(6)
Si2 C8 1.866(5)
Si2 C9 1.845(6)
Si3 C3 1.887(5)
Si3 C10 1.872(5)
Si3 C11 1.866(5)
Si3 C12 1.867(6)
C21 C22 1.362(6)
C21 C26 1.389(7)
C22 C23 1.382(6)
C23 C24 1.347(8)
C24 C25 1.350(8)
C25 C26 1.381(7)
C31 C32 1.384(7)
C31 C36 1.378(6)
C32 C33 1.380(7)
C33 C34 1.376(7)
C34 C35 1.351(7)
C35 C36 1.387(6)
C41 C42 1.377(6)
C41 C46 1.390(6)
C42 C43 1.369(7)
C43 C44 1.348(7)
C44 C45 1.377(8)
C45 C46 1.380(7)
Ru1A Cl1A 2.4231(13)
Ru1A P1A 2.2706(14)
Ru1A C1A 2.028(4)
Ru1A C2A 2.022(4)
Ru1A C3A 2.032(4)
P1A C21A 1.838(5)
P1A C31A 1.832(5)
P1A C41A 1.831(5)
Si1A C1A 1.886(4)
Si1A C4A 1.860(6)
Si1A C5A 1.870(5)
Si1A C6A 1.843(6)
Si2A C2A 1.890(4)
Si2A C7A 1.864(5)
Si2A C8A 1.862(6)
Si2A C9A 1.860(5)
Si3A C3A 1.876(4)
Si3A C10A 1.848(5)
Si3A C11A 1.883(6)
Si3A C12A 1.857(6)
C21A C22A 1.368(6)
C21A C26A 1.371(6)
C22A C23A 1.394(6)
C23A C24A 1.392(7)
C24A C25A 1.340(7)
C25A C26A 1.385(7)
C31A C32A 1.384(6)
C31A C36A 1.390(7)
C32A C33A 1.385(7)
C33A C34A 1.350(8)
C34A C35A 1.372(8)
C35A C36A 1.381(7)
C41A C42A 1.390(6)
C41A C46A 1.384(6)
C42A C43A 1.362(6)
C43A C44A 1.359(7)
C44A C45A 1.363(8)
C45A C46A 1.388(7)
